data_7125310
loop_
_publ_author_name
'Falaise, Cl\'ement'
'Hickam, Sarah M.'
'Burns, Peter C.'
'Nyman, May'

_publ_section_title
;
 From aqueous speciation to supramolecular assembly in alkaline
 earth-uranyl polyoxometalates.
;
_journal_issue 69
_journal_name_full 'Chemical communications (Cambridge, England)'
_journal_page_first 9550
_journal_page_last 9553
_journal_paper_doi 10.1039/c7cc05357f
_journal_volume 53
_journal_year 2017
_chemical_formula_sum 'O805 Sr48 U96'
_chemical_formula_weight 39936.64
_space_group_crystal_system cubic
_space_group_IT_number 226
_space_group_name_Hall '-F 4a 2 3'
_space_group_name_H-M_alt 'F m -3 c'
_audit_creation_method SHELXL-2014/7
_audit_update_record
;
2017-07-31 deposited with the CCDC.
2017-08-07 downloaded from the CCDC.
;
_cell_angle_alpha 90
_cell_angle_beta 90
_cell_angle_gamma 90
_cell_formula_units_Z 8
_cell_length_a 53.688(7)
_cell_length_b 53.688(7)
_cell_length_c 53.688(7)
_cell_measurement_reflns_used 5302
_cell_measurement_temperature 296(2)
_cell_measurement_theta_max 25.83
_cell_measurement_theta_min 2.52
_cell_volume 154750(3)
_computing_cell_refinement 'Bruker SAINT'
_computing_data_collection 'Bruker APEX2'
_computing_data_reduction 'Bruker SAINT'
_computing_molecular_graphics 'Bruker SHELXTL'
_computing_publication_material 'Bruker SHELXTL'
_computing_structure_refinement 'SHELXL-2014 (Sheldrick 2014)'
_computing_structure_solution 'SHELXS-97 (Sheldrick 2008)'
_diffrn_ambient_temperature 296(2)
_diffrn_measured_fraction_theta_full 0.889
_diffrn_measured_fraction_theta_max 0.889
_diffrn_measurement_device_type 'Bruker APEX-II CCD'
_diffrn_measurement_method '\f and \w scans'
_diffrn_radiation_type MoK\a
_diffrn_radiation_wavelength 0.71073
_diffrn_reflns_av_R_equivalents 0.1342
_diffrn_reflns_av_unetI/netI 0.1336
_diffrn_reflns_Laue_measured_fraction_full 0.889
_diffrn_reflns_Laue_measured_fraction_max 0.889
_diffrn_reflns_limit_h_max 26
_diffrn_reflns_limit_h_min -37
_diffrn_reflns_limit_k_max 44
_diffrn_reflns_limit_k_min -35
_diffrn_reflns_limit_l_max 60
_diffrn_reflns_limit_l_min -12
_diffrn_reflns_number 25848
_diffrn_reflns_point_group_measured_fraction_full 0.889
_diffrn_reflns_point_group_measured_fraction_max 0.889
_diffrn_reflns_theta_full 23.810
_diffrn_reflns_theta_max 23.810
_diffrn_reflns_theta_min 1.073
_exptl_absorpt_coefficient_mu 23.411
_exptl_absorpt_correction_T_max 0.7452
_exptl_absorpt_correction_T_min 0.6391
_exptl_absorpt_correction_type multi-scan
_exptl_absorpt_process_details 'SADABS (Krause 2015)'
_exptl_crystal_colour yellow
_exptl_crystal_density_diffrn 3.428
_exptl_crystal_description octahedral
_exptl_crystal_F_000 136768
_exptl_crystal_size_max 0.207
_exptl_crystal_size_mid 0.112
_exptl_crystal_size_min 0.09
_refine_diff_density_max 2.876
_refine_diff_density_min -4.659
_refine_diff_density_rms 0.447
_refine_ls_extinction_method none
_refine_ls_goodness_of_fit_ref 1.066
_refine_ls_hydrogen_treatment undef
_refine_ls_matrix_type full
_refine_ls_number_parameters 224
_refine_ls_number_reflns 4589
_refine_ls_number_restraints 0
_refine_ls_restrained_S_all 1.066
_refine_ls_R_factor_all 0.1599
_refine_ls_R_factor_gt 0.0757
_refine_ls_shift/su_max 0.000
_refine_ls_shift/su_mean 0.000
_refine_ls_structure_factor_coef Fsqd
_refine_ls_weighting_details 'w=1/[\s^2^(Fo^2^)+(0.0891P)^2^+69597.5859P] where P=(Fo^2^+2Fc^2^)/3'
_refine_ls_weighting_scheme calc
_refine_ls_wR_factor_gt 0.1873
_refine_ls_wR_factor_ref 0.2359
_reflns_Friedel_coverage 0.000
_reflns_number_gt 2513
_reflns_number_total 4589
_reflns_threshold_expression 'I > 2\s(I)'
_cod_data_source_file c7cc05357f2.cif
_cod_data_source_block sru24_cubic
_cod_original_cell_volume 154751(60)
_cod_original_sg_symbol_Hall '-F 4c 2 3'
_cod_database_code 7125310
_shelx_shelxl_version_number 2014/7
_shelx_space_group_comment
;
The symmetry employed for this shelxl refinement is uniquely defined
by the following loop, which should always be used as a source of
symmetry information in preference to the above space-group names.
They are only intended as comments.
;

loop_
_space_group_symop_operation_xyz
'x, y, z'
'-x, -y, z'
'-x, y, -z'
'x, -y, -z'
'z, x, y'
'z, -x, -y'
'-z, -x, y'
'-z, x, -y'
'y, z, x'
'-y, z, -x'
'y, -z, -x'
'-y, -z, x'
'y+1/2, x+1/2, -z+1/2'
'-y+1/2, -x+1/2, -z+1/2'
'y+1/2, -x+1/2, z+1/2'
'-y+1/2, x+1/2, z+1/2'
'x+1/2, z+1/2, -y+1/2'
'-x+1/2, z+1/2, y+1/2'
'-x+1/2, -z+1/2, -y+1/2'
'x+1/2, -z+1/2, y+1/2'
'z+1/2, y+1/2, -x+1/2'
'z+1/2, -y+1/2, x+1/2'
'-z+1/2, y+1/2, x+1/2'
'-z+1/2, -y+1/2, -x+1/2'
'x, y+1/2, z+1/2'
'-x, -y+1/2, z+1/2'
'-x, y+1/2, -z+1/2'
'x, -y+1/2, -z+1/2'
'z, x+1/2, y+1/2'
'z, -x+1/2, -y+1/2'
'-z, -x+1/2, y+1/2'
'-z, x+1/2, -y+1/2'
'y, z+1/2, x+1/2'
'-y, z+1/2, -x+1/2'
'y, -z+1/2, -x+1/2'
'-y, -z+1/2, x+1/2'
'y+1/2, x+1, -z+1'
'-y+1/2, -x+1, -z+1'
'y+1/2, -x+1, z+1'
'-y+1/2, x+1, z+1'
'x+1/2, z+1, -y+1'
'-x+1/2, z+1, y+1'
'-x+1/2, -z+1, -y+1'
'x+1/2, -z+1, y+1'
'z+1/2, y+1, -x+1'
'z+1/2, -y+1, x+1'
'-z+1/2, y+1, x+1'
'-z+1/2, -y+1, -x+1'
'x+1/2, y, z+1/2'
'-x+1/2, -y, z+1/2'
'-x+1/2, y, -z+1/2'
'x+1/2, -y, -z+1/2'
'z+1/2, x, y+1/2'
'z+1/2, -x, -y+1/2'
'-z+1/2, -x, y+1/2'
'-z+1/2, x, -y+1/2'
'y+1/2, z, x+1/2'
'-y+1/2, z, -x+1/2'
'y+1/2, -z, -x+1/2'
'-y+1/2, -z, x+1/2'
'y+1, x+1/2, -z+1'
'-y+1, -x+1/2, -z+1'
'y+1, -x+1/2, z+1'
'-y+1, x+1/2, z+1'
'x+1, z+1/2, -y+1'
'-x+1, z+1/2, y+1'
'-x+1, -z+1/2, -y+1'
'x+1, -z+1/2, y+1'
'z+1, y+1/2, -x+1'
'z+1, -y+1/2, x+1'
'-z+1, y+1/2, x+1'
'-z+1, -y+1/2, -x+1'
'x+1/2, y+1/2, z'
'-x+1/2, -y+1/2, z'
'-x+1/2, y+1/2, -z'
'x+1/2, -y+1/2, -z'
'z+1/2, x+1/2, y'
'z+1/2, -x+1/2, -y'
'-z+1/2, -x+1/2, y'
'-z+1/2, x+1/2, -y'
'y+1/2, z+1/2, x'
'-y+1/2, z+1/2, -x'
'y+1/2, -z+1/2, -x'
'-y+1/2, -z+1/2, x'
'y+1, x+1, -z+1/2'
'-y+1, -x+1, -z+1/2'
'y+1, -x+1, z+1/2'
'-y+1, x+1, z+1/2'
'x+1, z+1, -y+1/2'
'-x+1, z+1, y+1/2'
'-x+1, -z+1, -y+1/2'
'x+1, -z+1, y+1/2'
'z+1, y+1, -x+1/2'
'z+1, -y+1, x+1/2'
'-z+1, y+1, x+1/2'
'-z+1, -y+1, -x+1/2'
'-x, -y, -z'
'x, y, -z'
'x, -y, z'
'-x, y, z'
'-z, -x, -y'
'-z, x, y'
'z, x, -y'
'z, -x, y'
'-y, -z, -x'
'y, -z, x'
'-y, z, x'
'y, z, -x'
'-y-1/2, -x-1/2, z-1/2'
'y-1/2, x-1/2, z-1/2'
'-y-1/2, x-1/2, -z-1/2'
'y-1/2, -x-1/2, -z-1/2'
'-x-1/2, -z-1/2, y-1/2'
'x-1/2, -z-1/2, -y-1/2'
'x-1/2, z-1/2, y-1/2'
'-x-1/2, z-1/2, -y-1/2'
'-z-1/2, -y-1/2, x-1/2'
'-z-1/2, y-1/2, -x-1/2'
'z-1/2, -y-1/2, -x-1/2'
'z-1/2, y-1/2, x-1/2'
'-x, -y+1/2, -z+1/2'
'x, y+1/2, -z+1/2'
'x, -y+1/2, z+1/2'
'-x, y+1/2, z+1/2'
'-z, -x+1/2, -y+1/2'
'-z, x+1/2, y+1/2'
'z, x+1/2, -y+1/2'
'z, -x+1/2, y+1/2'
'-y, -z+1/2, -x+1/2'
'y, -z+1/2, x+1/2'
'-y, z+1/2, x+1/2'
'y, z+1/2, -x+1/2'
'-y-1/2, -x, z'
'y-1/2, x, z'
'-y-1/2, x, -z'
'y-1/2, -x, -z'
'-x-1/2, -z, y'
'x-1/2, -z, -y'
'x-1/2, z, y'
'-x-1/2, z, -y'
'-z-1/2, -y, x'
'-z-1/2, y, -x'
'z-1/2, -y, -x'
'z-1/2, y, x'
'-x+1/2, -y, -z+1/2'
'x+1/2, y, -z+1/2'
'x+1/2, -y, z+1/2'
'-x+1/2, y, z+1/2'
'-z+1/2, -x, -y+1/2'
'-z+1/2, x, y+1/2'
'z+1/2, x, -y+1/2'
'z+1/2, -x, y+1/2'
'-y+1/2, -z, -x+1/2'
'y+1/2, -z, x+1/2'
'-y+1/2, z, x+1/2'
'y+1/2, z, -x+1/2'
'-y, -x-1/2, z'
'y, x-1/2, z'
'-y, x-1/2, -z'
'y, -x-1/2, -z'
'-x, -z-1/2, y'
'x, -z-1/2, -y'
'x, z-1/2, y'
'-x, z-1/2, -y'
'-z, -y-1/2, x'
'-z, y-1/2, -x'
'z, -y-1/2, -x'
'z, y-1/2, x'
'-x+1/2, -y+1/2, -z'
'x+1/2, y+1/2, -z'
'x+1/2, -y+1/2, z'
'-x+1/2, y+1/2, z'
'-z+1/2, -x+1/2, -y'
'-z+1/2, x+1/2, y'
'z+1/2, x+1/2, -y'
'z+1/2, -x+1/2, y'
'-y+1/2, -z+1/2, -x'
'y+1/2, -z+1/2, x'
'-y+1/2, z+1/2, x'
'y+1/2, z+1/2, -x'
'-y, -x, z-1/2'
'y, x, z-1/2'
'-y, x, -z-1/2'
'y, -x, -z-1/2'
'-x, -z, y-1/2'
'x, -z, -y-1/2'
'x, z, y-1/2'
'-x, z, -y-1/2'
'-z, -y, x-1/2'
'-z, y, -x-1/2'
'z, -y, -x-1/2'
'z, y, x-1/2'

loop_
_atom_site_label
_atom_site_type_symbol
_atom_site_fract_x
_atom_site_fract_y
_atom_site_fract_z
_atom_site_U_iso_or_equiv
_atom_site_adp_type
_atom_site_occupancy
_atom_site_site_symmetry_order
_atom_site_calc_flag
_atom_site_refinement_flags_posn
_atom_site_refinement_flags_adp
_atom_site_refinement_flags_occupancy
U1 U 0.5000 0.36768(4) 0.23281(4) 0.0270(6) Uani 1 2 d S T P
U2 U 0.44408(3) 0.34991(3) 0.28422(3) 0.0262(4) Uani 1 1 d . . .
U3 U 0.39215(3) 0.30234(3) 0.26790(3) 0.0296(5) Uani 1 1 d . . .
U4 U 0.5000 0.33594(4) 0.16837(4) 0.0270(6) Uani 1 2 d S T P
U5 U 0.5000 0.44459(4) 0.10681(4) 0.0219(6) Uani 1 2 d S T P
U6 U 0.5000 0.39368(4) 0.05500(4) 0.0220(6) Uani 1 2 d S T P
Rb1 Rb 0.44916(16) 0.2500 0.2500 0.036(2) Uani 1 4 d S T P
Rb2 Rb 0.5000 0.29681(18) 0.26601(17) 0.083(3) Uani 1 2 d S T P
Sr3 Sr 0.5000 0.4501(2) 0.0000 0.063(3) Uani 1 4 d S T P
Sr4 Sr 0.42748(12) 0.42377(11) 0.31342(10) 0.0744(18) Uani 1 1 d . . .
O1 O 0.5000 0.3997(8) 0.2239(8) 0.047(12) Uiso 1 2 d S . P
O2 O 0.5000 0.3347(7) 0.2402(7) 0.036(10) Uiso 1 2 d S . P
O3 O 0.4731(5) 0.3764(5) 0.2663(4) 0.024(6) Uiso 1 1 d . . .
O4 O 0.4576(4) 0.3702(4) 0.2458(4) 0.023(6) Uiso 1 1 d . . .
O5 O 0.4747(5) 0.3593(5) 0.1973(5) 0.030(7) Uiso 1 1 d . . .
O6 O 0.4273(5) 0.3767(5) 0.2936(5) 0.043(8) Uiso 1 1 d . . .
O7 O 0.4614(5) 0.3222(5) 0.2752(5) 0.034(7) Uiso 1 1 d . . .
O8 O 0.4743(5) 0.3600(5) 0.3138(5) 0.029(7) Uiso 1 1 d . . .
O9 O 0.5425(5) 0.3265(5) 0.1582(5) 0.025(6) Uiso 1 1 d . . .
O10 O 0.4122(5) 0.3395(5) 0.2543(5) 0.034(7) Uiso 1 1 d . . .
O11 O 0.4126(4) 0.3231(4) 0.3022(4) 0.023(6) Uiso 1 1 d . . .
O12 O 0.3641(5) 0.3197(6) 0.2735(5) 0.046(8) Uiso 1 1 d . . .
O13 O 0.4209(5) 0.2854(5) 0.2627(5) 0.036(7) Uiso 1 1 d . . .
O14 O 0.3719(6) 0.2831(6) 0.2342(6) 0.051(9) Uiso 1 1 d . . .
O15 O 0.3858(5) 0.2764(5) 0.3034(5) 0.035(7) Uiso 1 1 d . . .
O16 O 0.5000 0.3109(7) 0.1896(7) 0.029(9) Uiso 1 2 d S . P
O17 O 0.5000 0.3628(7) 0.1473(7) 0.037(11) Uiso 1 2 d S . P
O18 O 0.5000 0.4261(6) 0.1350(6) 0.020(9) Uiso 1 2 d S . P
O19 O 0.5000 0.4627(7) 0.0780(7) 0.032(10) Uiso 1 2 d S . P
O20 O 0.5259(5) 0.4743(5) 0.1269(4) 0.026(6) Uiso 1 1 d . . .
O21 O 0.4575(5) 0.3867(4) 0.0425(5) 0.026(6) Uiso 1 1 d . . .
O22 O 0.4750(4) 0.4150(5) 0.0863(5) 0.024(6) Uiso 1 1 d . . .
O23 O 0.5000 0.3660(6) 0.0730(6) 0.022(9) Uiso 1 2 d S . P
O24 O 0.5000 0.4229(6) 0.0368(6) 0.017(8) Uiso 1 2 d S . P
OW1 O 0.5000 0.2500 0.2500 0.016(15) Uiso 1 8 d S . P
OW2 O 0.4671(5) 0.2908(5) 0.2301(5) 0.028(7) Uiso 1 1 d . . .
OW3 O 0.5000 0.5000 0.0000 0.04(4) Uiso 1 24 d S . P
OW4 O 0.4687(4) 0.4687(4) -0.0313(4) 0.015(10) Uiso 1 3 d S . P
OW5 O 0.4652(7) 0.4049(7) 0.3317(7) 0.072(11) Uiso 1 1 d . . .
OW6 O 0.4076(8) 0.4286(8) 0.2720(8) 0.105(15) Uiso 1 1 d . . .
OW7 O 0.4048(6) 0.4647(6) 0.3241(6) 0.060(10) Uiso 1 1 d . . .
OW8 O 0.4242(7) 0.4268(7) 0.3632(6) 0.068(10) Uiso 1 1 d . . .
OW9 O 0.4663(8) 0.4253(8) 0.2804(8) 0.098(14) Uiso 1 1 d . . .
OW10 O 0.3822(15) 0.4035(15) 0.3194(15) 0.09(3) Uiso 0.5 1 d . . P
OW11 O 0.4621(7) 0.4617(7) 0.3261(6) 0.072(11) Uiso 1 1 d . . .
OW12 O 0.4353(8) 0.3323(8) 0.2105(8) 0.101(14) Uiso 1 1 d . . .
OW13 O 0.4384(6) 0.4384(6) 0.0616(6) 0.052(15) Uiso 1 3 d S . P
OW14 O 0.3371(4) 0.3371(4) 0.3371(4) 0.008(9) Uiso 1 3 d S . P
OW15 O 0.2500 0.2500 0.2500 0.07(5) Uiso 1 24 d S . P
OW16 O 0.5000 0.3167(6) 0.0662(6) 0.018(8) Uiso 1 2 d S . P
OW17 O 0.4598(6) 0.3817(7) 0.1201(7) 0.071(10) Uiso 1 1 d . . .
OW18 O 0.3072(17) 0.3072(17) 0.3072(17) 0.02(4) Uiso 0.25 3 d S . P
OW19 O 0.2881(9) 0.2881(9) 0.2881(9) 0.02(2) Uiso 0.5 3 d S . P
OW20 O 0.3992(7) 0.3992(7) 0.3992(7) 0.09(2) Uiso 1 3 d S . P
OW21 O 0.5000 0.4443(11) 0.2015(12) 0.10(2) Uiso 1 2 d S . P
OW22 O 0.5801(10) 0.3532(10) 0.1383(10) 0.033(14) Uiso 0.5 1 d . . P
OW23 O 0.6192(12) 0.3300(12) 0.1468(12) 0.06(2) Uiso 0.5 1 d . . P
OW24 O 0.3794(12) 0.3794(12) 0.2500 0.06(3) Uiso 0.5 2 d S . P

loop_
_atom_site_aniso_label
_atom_site_aniso_U_11
_atom_site_aniso_U_22
_atom_site_aniso_U_33
_atom_site_aniso_U_23
_atom_site_aniso_U_13
_atom_site_aniso_U_12
U1 0.0305(13) 0.0244(12) 0.0261(12) 0.0018(11) 0.000 0.000
U2 0.0271(9) 0.0262(9) 0.0253(9) -0.0002(8) 0.0015(8) 0.0052(8)
U3 0.0246(9) 0.0300(9) 0.0341(10) -0.0006(8) 0.0038(8) 0.0053(8)
U4 0.0305(12) 0.0245(12) 0.0262(12) 0.0010(11) 0.000 0.000
U5 0.0219(11) 0.0203(11) 0.0235(12) 0.0020(11) 0.000 0.000
U6 0.0212(11) 0.0214(12) 0.0233(12) 0.0023(11) 0.000 0.000
Sr1 0.038(5) 0.036(3) 0.036(3) 0.000 0.000 0.000
Sr2 0.080(6) 0.089(6) 0.081(6) -0.004(6) 0.000 0.000
Sr3 0.062(7) 0.061(7) 0.066(7) 0.000 0.000 0.000
Sr4 0.085(4) 0.072(4) 0.066(4) -0.026(3) -0.029(4) 0.032(3)

loop_
_atom_type_symbol
_atom_type_description
_atom_type_scat_dispersion_real
_atom_type_scat_dispersion_imag
_atom_type_scat_source
U U -9.6767 9.6646 'International Tables Vol C Tables 4.2.6.8 and 6.1.1.4'
Sr Sr -1.5307 3.2498 'International Tables Vol C Tables 4.2.6.8 and 6.1.1.4'
O O 0.0106 0.0060 'International Tables Vol C Tables 4.2.6.8 and 6.1.1.4'

loop_
_geom_angle_atom_site_label_1
_geom_angle_atom_site_label_2
_geom_angle_atom_site_label_3
_geom_angle
_geom_angle_site_symmetry_1
_geom_angle_site_symmetry_3
O1 U1 O2 177.0(18) . .
O1 U1 O3 90.8(12) . 100_655
O2 U1 O3 91.6(11) . 100_655
O1 U1 O3 90.8(12) . .
O2 U1 O3 91.6(11) . .
O3 U1 O3 75.8(12) 100_655 .
O1 U1 O4 91.3(7) . .
O2 U1 O4 89.6(7) . .
O3 U1 O4 110.6(9) 100_655 .
O3 U1 O4 34.8(8) . .
O1 U1 O4 91.3(7) . 100_655
O2 U1 O4 89.6(7) . 100_655
O3 U1 O4 34.8(8) 100_655 100_655
O3 U1 O4 110.6(9) . 100_655
O4 U1 O4 145.3(12) . 100_655
O1 U1 O5 88.0(13) . 100_655
O2 U1 O5 89.5(12) . 100_655
O3 U1 O5 107.3(8) 100_655 100_655
O3 U1 O5 176.7(9) . 100_655
O4 U1 O5 142.1(8) . 100_655
O4 U1 O5 72.6(9) 100_655 100_655
O1 U1 O5 88.0(13) . .
O2 U1 O5 89.5(12) . .
O3 U1 O5 176.7(9) 100_655 .
O3 U1 O5 107.3(8) . .
O4 U1 O5 72.6(9) . .
O4 U1 O5 142.1(8) 100_655 .
O5 U1 O5 69.5(12) 100_655 .
O1 U1 U4 100.6(14) . .
O2 U1 U4 76.4(12) . .
O3 U1 U4 140.6(6) 100_655 .
O3 U1 U4 140.6(6) . .
O4 U1 U4 106.7(6) . .
O4 U1 U4 106.7(6) 100_655 .
O5 U1 U4 36.8(6) 100_655 .
O5 U1 U4 36.8(6) . .
O1 U1 Sr2 170.6(14) . .
O2 U1 Sr2 12.5(12) . .
O3 U1 Sr2 81.8(6) 100_655 .
O3 U1 Sr2 81.8(6) . .
O4 U1 Sr2 85.9(6) . .
O4 U1 Sr2 85.9(6) 100_655 .
O5 U1 Sr2 99.7(6) 100_655 .
O5 U1 Sr2 99.7(6) . .
U4 U1 Sr2 88.87(13) . .
O6 U2 O7 178.9(13) . .
O6 U2 O3 87.8(11) . .
O7 U2 O3 92.9(10) . .
O6 U2 O8 88.5(11) . .
O7 U2 O8 90.9(11) . .
O3 U2 O8 70.9(9) . .
O6 U2 O10 90.9(11) . .
O7 U2 O10 89.8(11) . .
O3 U2 O10 110.0(9) . .
O8 U2 O10 178.9(9) . .
O6 U2 O9 91.7(11) . 161_665
O7 U2 O9 87.2(10) . 161_665
O3 U2 O9 107.5(8) . 161_665
O8 U2 O9 36.6(8) . 161_665
O10 U2 O9 142.5(9) . 161_665
O6 U2 O11 90.7(11) . .
O7 U2 O11 88.6(10) . .
O3 U2 O11 177.8(9) . .
O8 U2 O11 110.6(9) . .
O10 U2 O11 68.5(8) . .
O9 U2 O11 74.1(8) 161_665 .
O6 U2 O4 91.6(11) . .
O7 U2 O4 89.4(10) . .
O3 U2 O4 34.5(8) . .
O8 U2 O4 105.3(8) . .
O10 U2 O4 75.7(9) . .
O9 U2 O4 141.6(8) 161_665 .
O11 U2 O4 144.1(8) . .
O6 U2 U3 103.5(9) . .
O7 U2 U3 76.6(8) . .
O3 U2 U3 142.4(6) . .
O8 U2 U3 143.7(6) . .
O10 U2 U3 35.7(6) . .
O9 U2 U3 107.9(6) 161_665 .
O11 U2 U3 36.6(6) . .
O4 U2 U3 108.5(6) . .
O6 U2 Sr2 165.7(10) . .
O7 U2 Sr2 14.2(8) . .
O3 U2 Sr2 80.9(6) . .
O8 U2 Sr2 79.6(6) . .
O10 U2 Sr2 101.1(6) . .
O9 U2 Sr2 83.4(6) 161_665 .
O11 U2 Sr2 100.8(6) . .
O4 U2 Sr2 84.0(6) . .
U3 U2 Sr2 90.80(10) . .
O6 U2 Sr4 18.9(9) . .
O7 U2 Sr4 160.9(8) . .
O3 U2 Sr4 74.2(6) . .
O8 U2 Sr4 71.8(6) . .
O10 U2 Sr4 107.7(6) . .
O9 U2 Sr4 83.5(6) 161_665 .
O11 U2 Sr4 104.7(6) . .
O4 U2 Sr4 87.6(6) . .
U3 U2 Sr4 122.23(9) . .
Sr2 U2 Sr4 146.84(13) . .
O12 U3 O13 178.4(14) . .
O12 U3 O14 88.3(12) . .
O13 U3 O14 93.2(11) . .
O12 U3 O10 89.7(11) . .
O13 U3 O10 89.3(11) . .
O14 U3 O10 109.9(10) . .
O12 U3 O14 89.3(12) . 68_454
O13 U3 O14 91.6(11) . 68_454
O14 U3 O14 72.1(14) . 68_454
O10 U3 O14 177.7(10) . 68_454
O12 U3 O15 92.7(11) . .
O13 U3 O15 87.3(11) . .
O14 U3 O15 107.1(11) . .
O10 U3 O15 143.0(9) . .
O14 U3 O15 35.1(9) 68_454 .
O12 U3 O15 92.0(11) . 89_445
O13 U3 O15 89.0(11) . 89_445
O14 U3 O15 35.2(9) . 89_445
O10 U3 O15 74.9(9) . 89_445
O14 U3 O15 107.1(11) 68_454 89_445
O15 U3 O15 141.7(12) . 89_445
O12 U3 O11 90.7(11) . .
O13 U3 O11 87.8(10) . .
O14 U3 O11 178.6(10) . .
O10 U3 O11 69.0(9) . .
O14 U3 O11 108.9(9) 68_454 .
O15 U3 O11 74.0(9) . .
O15 U3 O11 143.9(9) 89_445 .
O12 U3 U2 102.9(10) . .
O13 U3 U2 75.6(9) . .
O14 U3 U2 142.6(8) . .
O10 U3 U2 36.2(6) . .
O14 U3 U2 142.2(7) 68_454 .
O15 U3 U2 107.8(7) . .
O15 U3 U2 108.0(7) 89_445 .
O11 U3 U2 36.7(6) . .
O12 U3 Sr1 168.9(10) . .
O13 U3 Sr1 12.6(9) . .
O14 U3 Sr1 82.4(7) . .
O10 U3 Sr1 99.2(6) . .
O14 U3 Sr1 82.1(7) 68_454 .
O15 U3 Sr1 84.2(7) . .
O15 U3 Sr1 84.0(6) 89_445 .
O11 U3 Sr1 98.7(6) . .
U2 U3 Sr1 88.22(9) . .
O16 U4 O17 177.8(17) . .
O16 U4 O8 91.9(12) . 89_445
O17 U4 O8 89.9(12) . 89_445
O16 U4 O8 91.9(12) . 188_656
O17 U4 O8 89.9(12) . 188_656
O8 U4 O8 71.0(12) 89_445 188_656
O16 U4 O9 89.2(7) . 100_655
O17 U4 O9 91.5(7) . 100_655
O8 U4 O9 36.5(8) 89_445 100_655
O8 U4 O9 107.5(9) 188_656 100_655
O16 U4 O9 89.2(7) . .
O17 U4 O9 91.5(7) . .
O8 U4 O9 107.5(9) 89_445 .
O8 U4 O9 36.5(8) 188_656 .
O9 U4 O9 143.8(12) 100_655 .
O16 U4 O5 88.9(12) . 100_655
O17 U4 O5 89.3(12) . 100_655
O8 U4 O5 178.5(9) 89_445 100_655
O8 U4 O5 110.3(9) 188_656 100_655
O9 U4 O5 142.3(9) 100_655 100_655
O9 U4 O5 73.8(8) . 100_655
O16 U4 O5 88.9(12) . .
O17 U4 O5 89.3(12) . .
O8 U4 O5 110.3(9) 89_445 .
O8 U4 O5 178.5(9) 188_656 .
O9 U4 O5 73.8(8) 100_655 .
O9 U4 O5 142.3(9) . .
O5 U4 O5 68.5(12) 100_655 .
O16 U4 U1 75.9(12) . .
O17 U4 U1 101.9(12) . .
O8 U4 U1 142.8(6) 89_445 .
O8 U4 U1 142.8(6) 188_656 .
O9 U4 U1 107.3(6) 100_655 .
O9 U4 U1 107.3(6) . .
O5 U4 U1 36.3(6) 100_655 .
O5 U4 U1 36.3(6) . .
O16 U4 Sr2 13.9(12) . 89_445
O17 U4 Sr2 168.4(12) . 89_445
O8 U4 Sr2 80.6(6) 89_445 89_445
O8 U4 Sr2 80.6(6) 188_656 89_445
O9 U4 Sr2 85.0(6) 100_655 89_445
O9 U4 Sr2 85.0(6) . 89_445
O5 U4 Sr2 100.3(6) 100_655 89_445
O5 U4 Sr2 100.3(6) . 89_445
U1 U4 Sr2 89.76(14) . 89_445
O18 U5 O19 178.9(16) . .
O18 U5 O22 91.1(10) . 100_655
O19 U5 O22 88.0(11) . 100_655
O18 U5 O22 91.1(10) . .
O19 U5 O22 88.0(11) . .
O22 U5 O22 69.5(12) 100_655 .
O18 U5 O20 89.3(10) . 100_655
O19 U5 O20 91.6(11) . 100_655
O22 U5 O20 178.8(9) 100_655 100_655
O22 U5 O20 109.4(8) . 100_655
O18 U5 O20 89.3(10) . .
O19 U5 O20 91.6(11) . .
O22 U5 O20 109.4(8) 100_655 .
O22 U5 O20 178.8(9) . .
O20 U5 O20 71.7(12) 100_655 .
O18 U5 O21 92.1(7) . 151
O19 U5 O21 88.2(7) . 151
O22 U5 O21 73.9(8) 100_655 151
O22 U5 O21 143.3(8) . 151
O20 U5 O21 107.2(8) 100_655 151
O20 U5 O21 35.6(8) . 151
O18 U5 O21 92.1(7) . 56
O19 U5 O21 88.2(7) . 56
O22 U5 O21 143.3(8) 100_655 56
O22 U5 O21 73.9(8) . 56
O20 U5 O21 35.6(8) 100_655 56
O20 U5 O21 107.2(8) . 56
O21 U5 O21 142.4(12) 151 56
O18 U5 U6 102.2(11) . .
O19 U5 U6 76.7(12) . .
O22 U5 U6 36.2(6) 100_655 .
O22 U5 U6 36.2(6) . .
O20 U5 U6 142.6(6) 100_655 .
O20 U5 U6 142.6(6) . .
O21 U5 U6 107.8(6) 151 .
O21 U5 U6 107.8(6) 56 .
O18 U5 Sr3 169.0(11) . 149_565
O19 U5 Sr3 12.1(12) . 149_565
O22 U5 Sr3 97.9(6) 100_655 149_565
O22 U5 Sr3 97.9(6) . 149_565
O20 U5 Sr3 81.8(6) 100_655 149_565
O20 U5 Sr3 81.8(6) . 149_565
O21 U5 Sr3 84.4(6) 151 149_565
O21 U5 Sr3 84.4(6) 56 149_565
U6 U5 Sr3 88.75(11) . 149_565
O23 U6 O24 178.8(15) . .
O23 U6 O20 88.2(11) . 130_554
O24 U6 O20 92.8(10) . 130_554
O23 U6 O20 88.2(11) . 36_654
O24 U6 O20 92.8(10) . 36_654
O20 U6 O20 71.7(12) 130_554 36_654
O23 U6 O21 91.3(7) . 100_655
O24 U6 O21 89.1(7) . 100_655
O20 U6 O21 107.3(8) 130_554 100_655
O20 U6 O21 35.6(8) 36_654 100_655
O23 U6 O21 91.3(7) . .
O24 U6 O21 89.1(7) . .
O20 U6 O21 35.6(8) 130_554 .
O20 U6 O21 107.3(8) 36_654 .
O21 U6 O21 142.7(12) 100_655 .
O23 U6 O22 90.9(11) . 100_655
O24 U6 O22 88.1(10) . 100_655
O20 U6 O22 177.4(8) 130_554 100_655
O20 U6 O22 110.8(8) 36_654 100_655
O21 U6 O22 75.2(8) 100_655 100_655
O21 U6 O22 141.9(8) . 100_655
O23 U6 O22 91.0(11) . .
O24 U6 O22 88.1(10) . .
O20 U6 O22 110.8(8) 130_554 .
O20 U6 O22 177.4(8) 36_654 .
O21 U6 O22 141.9(8) 100_655 .
O21 U6 O22 75.2(8) . .
O22 U6 O22 66.7(11) 100_655 .
O23 U6 U5 101.4(11) . .
O24 U6 U5 77.4(10) . .
O20 U6 U5 143.2(6) 130_554 .
O20 U6 U5 143.2(6) 36_654 .
O21 U6 U5 108.0(6) 100_655 .
O21 U6 U5 108.0(6) . .
O22 U6 U5 34.7(6) 100_655 .
O22 U6 U5 34.7(6) . .
O23 U6 Sr3 168.8(11) . .
O24 U6 Sr3 12.4(10) . .
O20 U6 Sr3 82.7(6) 130_554 .
O20 U6 Sr3 82.7(6) 36_654 .
O21 U6 Sr3 85.2(6) 100_655 .
O21 U6 Sr3 85.2(6) . .
O22 U6 Sr3 98.4(6) 100_655 .
O22 U6 Sr3 98.4(6) . .
U5 U6 Sr3 89.79(11) . .
O13 Sr1 O13 106.2(13) . 28
O13 Sr1 O13 68.9(7) . 89_445
O13 Sr1 O13 68.9(7) 28 89_445
O13 Sr1 O13 68.9(7) . 68_454
O13 Sr1 O13 68.9(7) 28 68_454
O13 Sr1 O13 106.2(13) 89_445 68_454
O13 Sr1 OW2 72.7(8) . .
O13 Sr1 OW2 137.7(8) 28 .
O13 Sr1 OW2 71.8(8) 89_445 .
O13 Sr1 OW2 138.9(8) 68_454 .
O13 Sr1 OW2 71.8(8) . 68_454
O13 Sr1 OW2 138.9(8) 28 68_454
O13 Sr1 OW2 137.7(8) 89_445 68_454
O13 Sr1 OW2 72.7(8) 68_454 68_454
OW2 Sr1 OW2 82.2(4) . 68_454
O13 Sr1 OW2 138.9(8) . 89_445
O13 Sr1 OW2 71.8(8) 28 89_445
O13 Sr1 OW2 72.7(8) 89_445 89_445
O13 Sr1 OW2 137.7(8) 68_454 89_445
OW2 Sr1 OW2 82.2(4) . 89_445
OW2 Sr1 OW2 136.9(12) 68_454 89_445
O13 Sr1 OW2 137.7(8) . 28
O13 Sr1 OW2 72.7(8) 28 28
O13 Sr1 OW2 138.9(8) 89_445 28
O13 Sr1 OW2 71.8(8) 68_454 28
OW2 Sr1 OW2 136.9(12) . 28
OW2 Sr1 OW2 82.2(4) 68_454 28
OW2 Sr1 OW2 82.2(4) 89_445 28
O13 Sr1 OW1 126.9(6) . .
O13 Sr1 OW1 126.9(6) 28 .
O13 Sr1 OW1 126.9(6) 89_445 .
O13 Sr1 OW1 126.9(6) 68_454 .
OW2 Sr1 OW1 68.4(6) . .
OW2 Sr1 OW1 68.4(6) 68_454 .
OW2 Sr1 OW1 68.4(6) 89_445 .
OW2 Sr1 OW1 68.4(6) 28 .
O13 Sr1 Sr2 82.7(6) . .
O13 Sr1 Sr2 171.1(7) 28 .
O13 Sr1 Sr2 114.9(6) 89_445 .
O13 Sr1 Sr2 116.0(6) 68_454 .
OW2 Sr1 Sr2 43.7(6) . .
OW2 Sr1 Sr2 43.8(6) 68_454 .
OW2 Sr1 Sr2 101.2(6) 89_445 .
OW2 Sr1 Sr2 101.3(6) 28 .
OW1 Sr1 Sr2 44.22(14) . .
O13 Sr1 Sr2 114.9(6) . 161_665
O13 Sr1 Sr2 116.0(6) 28 161_665
O13 Sr1 Sr2 171.1(7) 89_445 161_665
O13 Sr1 Sr2 82.7(6) 68_454 161_665
OW2 Sr1 Sr2 101.2(6) . 161_665
OW2 Sr1 Sr2 43.7(6) 68_454 161_665
OW2 Sr1 Sr2 101.3(6) 89_445 161_665
OW2 Sr1 Sr2 43.8(6) 28 161_665
OW1 Sr1 Sr2 44.22(14) . 161_665
Sr2 Sr1 Sr2 59.09(16) . 161_665
O13 Sr1 Sr2 171.1(7) . 121_655
O13 Sr1 Sr2 82.7(6) 28 121_655
O13 Sr1 Sr2 116.0(6) 89_445 121_655
O13 Sr1 Sr2 114.9(6) 68_454 121_655
OW2 Sr1 Sr2 101.3(6) . 121_655
OW2 Sr1 Sr2 101.2(6) 68_454 121_655
OW2 Sr1 Sr2 43.8(6) 89_445 121_655
OW2 Sr1 Sr2 43.7(6) 28 121_655
OW1 Sr1 Sr2 44.22(14) . 121_655
Sr2 Sr1 Sr2 88.4(3) . 121_655
Sr2 Sr1 Sr2 59.09(16) 161_665 121_655
O2 Sr2 O16 107.4(13) . 161_665
O2 Sr2 O7 70.4(8) . 100_655
O16 Sr2 O7 69.9(8) 161_665 100_655
O2 Sr2 O7 70.4(8) . .
O16 Sr2 O7 69.9(8) 161_665 .
O7 Sr2 O7 110.1(13) 100_655 .
O2 Sr2 OW2 71.9(9) . 100_655
O16 Sr2 OW2 137.4(6) 161_665 100_655
O7 Sr2 OW2 70.1(8) 100_655 100_655
O7 Sr2 OW2 139.4(9) . 100_655
O2 Sr2 OW2 71.9(9) . .
O16 Sr2 OW2 137.4(6) 161_665 .
O7 Sr2 OW2 139.4(9) 100_655 .
O7 Sr2 OW2 70.1(8) . .
OW2 Sr2 OW2 84.2(11) 100_655 .
O2 Sr2 OW2 137.4(6) . 68_454
O16 Sr2 OW2 71.2(8) 161_665 68_454
O7 Sr2 OW2 138.1(9) 100_655 68_454
O7 Sr2 OW2 69.4(8) . 68_454
OW2 Sr2 OW2 138.5(10) 100_655 68_454
OW2 Sr2 OW2 81.5(11) . 68_454
O2 Sr2 OW2 137.4(6) . 161_665
O16 Sr2 OW2 71.2(8) 161_665 161_665
O7 Sr2 OW2 69.4(8) 100_655 161_665
O7 Sr2 OW2 138.1(9) . 161_665
OW2 Sr2 OW2 81.5(11) 100_655 161_665
OW2 Sr2 OW2 138.5(10) . 161_665
OW2 Sr2 OW2 84.0(11) 68_454 161_665
O2 Sr2 OW1 126.8(10) . .
O16 Sr2 OW1 125.7(9) 161_665 .
O7 Sr2 OW1 124.9(6) 100_655 .
O7 Sr2 OW1 124.9(6) . .
OW2 Sr2 OW1 69.3(6) 100_655 .
OW2 Sr2 OW1 69.3(6) . .
OW2 Sr2 OW1 69.2(6) 68_454 .
OW2 Sr2 OW1 69.2(6) 161_665 .
O2 Sr2 Sr2 81.8(10) . 89_445
O16 Sr2 Sr2 170.7(9) 161_665 89_445
O7 Sr2 Sr2 114.4(7) 100_655 89_445
O7 Sr2 Sr2 114.4(7) . 89_445
OW2 Sr2 Sr2 44.7(6) 100_655 89_445
OW2 Sr2 Sr2 44.7(6) . 89_445
OW2 Sr2 Sr2 102.2(6) 68_454 89_445
OW2 Sr2 Sr2 102.2(6) 161_665 89_445
OW1 Sr2 Sr2 45.0 . 89_445
O2 Sr2 Sr2 171.8(10) . 161_665
O16 Sr2 Sr2 80.7(9) 161_665 161_665
O7 Sr2 Sr2 113.4(7) 100_655 161_665
O7 Sr2 Sr2 113.4(7) . 161_665
OW2 Sr2 Sr2 102.2(6) 100_655 161_665
OW2 Sr2 Sr2 102.2(6) . 161_665
OW2 Sr2 Sr2 44.5(6) 68_454 161_665
OW2 Sr2 Sr2 44.5(6) 161_665 161_665
OW1 Sr2 Sr2 45.0 . 161_665
Sr2 Sr2 Sr2 90.002(1) 89_445 161_665
O2 Sr2 Sr1 114.7(6) . .
O16 Sr2 Sr1 114.0(6) 161_665 .
O7 Sr2 Sr1 170.7(7) 100_655 .
O7 Sr2 Sr1 79.2(6) . .
OW2 Sr2 Sr1 103.5(6) 100_655 .
OW2 Sr2 Sr1 43.4(6) . .
OW2 Sr2 Sr1 43.4(6) 68_454 .
OW2 Sr2 Sr1 103.4(6) 161_665 .
OW1 Sr2 Sr1 45.78(14) . .
Sr2 Sr2 Sr1 60.46(8) 89_445 .
Sr2 Sr2 Sr1 60.45(8) 161_665 .
O24 Sr3 O24 107.1(16) . 98
O24 Sr3 O19 69.1(6) . 130_554
O24 Sr3 O19 69.1(6) 98 130_554
O24 Sr3 O19 69.1(6) . 129_655
O24 Sr3 O19 69.1(6) 98 129_655
O19 Sr3 O19 106.1(18) 130_554 129_655
O24 Sr3 OW4 73.0(8) . 3_655
O24 Sr3 OW4 139.0(4) 98 3_655
O19 Sr3 OW4 139.0(4) 130_554 3_655
O19 Sr3 OW4 73.3(9) 129_655 3_655
O24 Sr3 OW4 139.0(4) . 100_655
O24 Sr3 OW4 73.0(8) 98 100_655
O19 Sr3 OW4 139.0(4) 130_554 100_655
O19 Sr3 OW4 73.3(9) 129_655 100_655
OW4 Sr3 OW4 81.3(5) 3_655 100_655
O24 Sr3 OW4 73.0(8) . 98
O24 Sr3 OW4 139.0(4) 98 98
O19 Sr3 OW4 73.3(9) 130_554 98
O19 Sr3 OW4 139.0(4) 129_655 98
OW4 Sr3 OW4 81.3(5) 3_655 98
OW4 Sr3 OW4 134.2(15) 100_655 98
O24 Sr3 OW4 139.0(4) . .
O24 Sr3 OW4 73.0(8) 98 .
O19 Sr3 OW4 73.3(9) 130_554 .
O19 Sr3 OW4 139.0(4) 129_655 .
OW4 Sr3 OW4 134.2(15) 3_655 .
OW4 Sr3 OW4 81.3(5) 100_655 .
OW4 Sr3 OW4 81.3(5) 98 .
O24 Sr3 OW3 126.4(8) . .
O24 Sr3 OW3 126.4(8) 98 .
O19 Sr3 OW3 126.9(9) 130_554 .
O19 Sr3 OW3 126.9(9) 129_655 .
OW4 Sr3 OW3 67.1(7) 3_655 .
OW4 Sr3 OW3 67.1(7) 100_655 .
OW4 Sr3 OW3 67.1(7) 98 .
OW4 Sr3 OW3 67.1(7) . .
O24 Sr3 Sr3 81.4(8) . 149_565
O24 Sr3 Sr3 171.4(8) 98 149_565
O19 Sr3 Sr3 115.2(6) 130_554 149_565
O19 Sr3 Sr3 115.2(6) 129_655 149_565
OW4 Sr3 Sr3 42.6(5) 3_655 149_565
OW4 Sr3 Sr3 100.7(6) 100_655 149_565
OW4 Sr3 Sr3 42.6(5) 98 149_565
OW4 Sr3 Sr3 100.7(6) . 149_565
OW3 Sr3 Sr3 45.000(1) . 149_565
O24 Sr3 Sr3 114.8(5) . 129_655
O24 Sr3 Sr3 114.8(5) 98 129_655
O19 Sr3 Sr3 171.9(9) 130_554 129_655
O19 Sr3 Sr3 81.9(9) 129_655 129_655
OW4 Sr3 Sr3 42.6(5) 3_655 129_655
OW4 Sr3 Sr3 42.6(5) 100_655 129_655
OW4 Sr3 Sr3 100.7(6) 98 129_655
OW4 Sr3 Sr3 100.7(6) . 129_655
OW3 Sr3 Sr3 45.0 . 129_655
Sr3 Sr3 Sr3 60.0 149_565 129_655
O24 Sr3 Sr3 114.8(5) . 33_554
O24 Sr3 Sr3 114.8(5) 98 33_554
O19 Sr3 Sr3 81.9(9) 130_554 33_554
O19 Sr3 Sr3 171.9(9) 129_655 33_554
OW4 Sr3 Sr3 100.7(6) 3_655 33_554
OW4 Sr3 Sr3 100.7(6) 100_655 33_554
OW4 Sr3 Sr3 42.6(5) 98 33_554
OW4 Sr3 Sr3 42.6(5) . 33_554
OW3 Sr3 Sr3 45.0 . 33_554
Sr3 Sr3 Sr3 60.0 149_565 33_554
Sr3 Sr3 Sr3 90.0 129_655 33_554
OW5 Sr4 OW6 138.8(13) . .
OW5 Sr4 OW7 130.5(11) . .
OW6 Sr4 OW7 84.7(13) . .
OW5 Sr4 OW8 71.6(11) . .
OW6 Sr4 OW8 149.1(13) . .
OW7 Sr4 OW8 72.3(11) . .
OW5 Sr4 OW10 122.0(19) . .
OW6 Sr4 OW10 76(2) . .
OW7 Sr4 OW10 83.8(19) . .
OW8 Sr4 OW10 81.1(19) . .
OW5 Sr4 OW9 69.2(12) . .
OW6 Sr4 OW9 75.1(13) . .
OW7 Sr4 OW9 118.6(12) . .
OW8 Sr4 OW9 134.0(12) . .
OW10 Sr4 OW9 141.2(19) . .
OW5 Sr4 O6 77.3(11) . .
OW6 Sr4 O6 75.3(12) . .
OW7 Sr4 O6 150.5(10) . .
OW8 Sr4 O6 116.2(10) . .
OW10 Sr4 O6 70.6(18) . .
OW9 Sr4 O6 77.2(11) . .
OW5 Sr4 OW11 70.2(11) . .
OW6 Sr4 OW11 115.0(13) . .
OW7 Sr4 OW11 69.2(11) . .
OW8 Sr4 OW11 76.2(10) . .
OW10 Sr4 OW11 148.8(19) . .
OW9 Sr4 OW11 68.6(12) . .
O6 Sr4 OW11 139.1(10) . .
OW5 Sr4 U2 66.5(9) . .
OW6 Sr4 U2 82.0(10) . .
OW7 Sr4 U2 162.4(8) . .
OW8 Sr4 U2 115.3(8) . .
OW10 Sr4 U2 81.9(17) . .
OW9 Sr4 U2 68.8(9) . .
O6 Sr4 U2 12.1(6) . .
OW11 Sr4 U2 127.2(8) . .
U1 O2 Sr2 158(2) . .
O4 O3 U2 77.6(14) . .
O4 O3 U1 73.8(14) . .
U2 O3 U1 127.4(11) . .
O3 O4 U1 71.4(14) . .
O3 O4 U2 67.9(14) . .
U1 O4 U2 120.3(10) . .
U1 O5 U4 106.9(10) . .
U2 O6 Sr4 149.0(15) . .
U2 O7 Sr2 155.6(14) . .
O9 O8 U2 74.8(14) 161_665 .
O9 O8 U4 72.9(14) 161_665 161_665
U2 O8 U4 126.6(11) . 161_665
O8 O9 U4 70.6(13) 188_656 .
O8 O9 U2 68.6(13) 188_656 188_656
U4 O9 U2 121.4(10) . 188_656
U3 O10 U2 108.0(10) . .
U3 O11 U2 106.6(9) . .
U3 O13 Sr1 158.4(15) . .
O15 O14 U3 74.6(17) 89_445 .
O15 O14 U3 72.5(16) 89_445 89_445
U3 O14 U3 125.0(13) . 89_445
O14 O15 U3 72.4(16) 68_454 .
O14 O15 U3 70.2(16) 68_454 68_454
U3 O15 U3 122.4(11) . 68_454
U4 O16 Sr2 157(2) . 89_445
U5 O19 Sr3 159(2) . 149_565
O21 O20 U6 73.9(14) 151 54_565
O21 O20 U5 73.5(14) 151 .
U6 O20 U5 124.5(10) 54_565 .
O20 O21 U5 71.0(14) 130_554 130_554
O20 O21 U6 70.4(14) 130_554 .
U5 O21 U6 121.0(10) 130_554 .
U5 O22 U6 109.1(9) . .
U6 O24 Sr3 158.3(18) . .
Sr2 OW1 Sr2 180.0 . 121_655
Sr2 OW1 Sr2 90.002(1) . 161_665
Sr2 OW1 Sr2 90.0 121_655 161_665
Sr2 OW1 Sr2 90.0 . 89_445
Sr2 OW1 Sr2 90.0 121_655 89_445
Sr2 OW1 Sr2 180.00(13) 161_665 89_445
Sr2 OW1 Sr1 90.000(1) . .
Sr2 OW1 Sr1 90.000(1) 121_655 .
Sr2 OW1 Sr1 90.000(1) 161_665 .
Sr2 OW1 Sr1 90.000(1) 89_445 .
Sr2 OW1 Sr1 90.000(1) . 121_655
Sr2 OW1 Sr1 90.000(1) 121_655 121_655
Sr2 OW1 Sr1 90.000(1) 161_665 121_655
Sr2 OW1 Sr1 90.000(1) 89_445 121_655
Sr1 OW1 Sr1 180.0 . 121_655
Sr1 OW2 Sr2 92.9(8) . .
Sr1 OW2 Sr2 92.8(8) . 89_445
Sr2 OW2 Sr2 90.8(8) . 89_445
Sr3 OW3 Sr3 90.0 . 129_655
Sr3 OW3 Sr3 180.0 . 97_665
Sr3 OW3 Sr3 90.0 129_655 97_665
Sr3 OW3 Sr3 90.0 . 53_554
Sr3 OW3 Sr3 90.0 129_655 53_554
Sr3 OW3 Sr3 90.0 97_665 53_554
Sr3 OW3 Sr3 90.0 . 149_565
Sr3 OW3 Sr3 90.0 129_655 149_565
Sr3 OW3 Sr3 90.0 97_665 149_565
Sr3 OW3 Sr3 180.0 53_554 149_565
Sr3 OW3 Sr3 90.000(1) . 33_554
Sr3 OW3 Sr3 180.0 129_655 33_554
Sr3 OW3 Sr3 90.0 97_665 33_554
Sr3 OW3 Sr3 90.000(1) 53_554 33_554
Sr3 OW3 Sr3 90.0 149_565 33_554
Sr3 OW4 Sr3 94.7(10) . 33_554
Sr3 OW4 Sr3 94.7(10) . 53_554
Sr3 OW4 Sr3 94.7(10) 33_554 53_554

loop_
_geom_bond_atom_site_label_1
_geom_bond_atom_site_label_2
_geom_bond_distance
_geom_bond_site_symmetry_2
U1 O1 1.78(4) .
U1 O2 1.82(4) .
U1 O3 2.35(2) 100_655
U1 O3 2.35(2) .
U1 O4 2.38(2) .
U1 O4 2.38(2) 100_655
U1 O5 2.38(3) 100_655
U1 O5 2.38(3) .
U1 U4 3.857(3) .
U1 Sr2 4.202(10) .
U2 O6 1.77(3) .
U2 O7 1.82(3) .
U2 O3 2.32(2) .
U2 O8 2.33(3) .
U2 O10 2.41(3) .
U2 O9 2.42(2) 161_665
U2 O11 2.42(2) .
U2 O4 2.45(2) .
U2 U3 3.881(2) .
U2 Sr2 4.254(7) .
U2 Sr4 4.356(6) .
U3 O12 1.79(3) .
U3 O13 1.81(3) .
U3 O14 2.35(3) .
U3 O10 2.38(3) .
U3 O14 2.39(3) 68_454
U3 O15 2.39(3) .
U3 O15 2.41(3) 89_445
U3 O11 2.42(2) .
U3 Sr1 4.265(6) .
U4 O16 1.76(3) .
U4 O17 1.83(4) .
U4 O8 2.37(3) 89_445
U4 O8 2.37(3) 188_656
U4 O9 2.40(2) 100_655
U4 O9 2.40(2) .
U4 O5 2.42(3) 100_655
U4 O5 2.42(3) .
U4 Sr2 4.194(9) 89_445
U5 O18 1.81(3) .
U5 O19 1.83(4) .
U5 O22 2.35(2) 100_655
U5 O22 2.35(2) .
U5 O20 2.37(3) 100_655
U5 O20 2.37(3) .
U5 O21 2.41(3) 151
U5 O21 2.41(3) 56
U5 U6 3.900(3) .
U5 Sr3 4.263(8) 149_565
U6 O23 1.78(3) .
U6 O24 1.85(3) .
U6 O20 2.36(3) 130_554
U6 O20 2.36(3) 36_654
U6 O21 2.41(3) 100_655
U6 O21 2.41(3) .
U6 O22 2.44(2) 100_655
U6 O22 2.44(2) .
U6 Sr3 4.229(8) .
Sr1 O13 2.53(3) .
Sr1 O13 2.53(3) 28
Sr1 O13 2.53(3) 89_445
Sr1 O13 2.53(3) 68_454
Sr1 OW2 2.62(3) .
Sr1 OW2 2.62(3) 68_454
Sr1 OW2 2.62(3) 89_445
Sr1 OW2 2.62(3) 28
Sr1 OW1 2.729(8) .
Sr1 Sr2 3.808(9) .
Sr1 Sr2 3.808(9) 161_665
Sr1 Sr2 3.808(9) 121_655
Sr2 O2 2.46(4) .
Sr2 O16 2.52(4) 161_665
Sr2 O7 2.53(3) 100_655
Sr2 O7 2.53(3) .
Sr2 OW2 2.63(3) 100_655
Sr2 OW2 2.63(3) .
Sr2 OW2 2.64(3) 68_454
Sr2 OW2 2.64(3) 161_665
Sr2 OW1 2.656(9) .
Sr2 Sr2 3.756(13) 89_445
Sr2 Sr2 3.756(13) 161_665
Sr3 O24 2.45(3) .
Sr3 O24 2.45(3) 98
Sr3 O19 2.50(4) 130_554
Sr3 O19 2.50(4) 129_655
Sr3 OW4 2.58(2) 3_655
Sr3 OW4 2.58(2) 100_655
Sr3 OW4 2.58(2) 98
Sr3 OW4 2.58(2) .
Sr3 OW3 2.681(11) .
Sr3 Sr3 3.791(15) 149_565
Sr3 Sr3 3.791(15) 129_655
Sr3 Sr3 3.791(15) 33_554
Sr4 OW5 2.47(4) .
Sr4 OW6 2.48(4) .
Sr4 OW7 2.58(3) .
Sr4 OW8 2.68(3) .
Sr4 OW10 2.69(8) .
Sr4 OW9 2.74(4) .
Sr4 O6 2.74(3) .
Sr4 OW11 2.84(4) .
O3 O4 1.42(3) .
O8 O9 1.50(3) 161_665
O8 U4 2.37(3) 161_665
O9 O8 1.50(3) 188_656
O9 U2 2.42(2) 188_656
O14 O15 1.44(4) 89_445
O14 U3 2.39(3) 89_445
O15 O14 1.44(4) 68_454
O15 U3 2.41(3) 68_454
O16 Sr2 2.52(4) 89_445
O19 Sr3 2.50(4) 149_565
O20 O21 1.46(3) 151
O20 U6 2.36(3) 54_565
O21 O20 1.46(3) 130_554
O21 U5 2.41(3) 130_554
OW1 Sr2 2.656(9) 121_655
OW1 Sr2 2.656(9) 161_665
OW1 Sr2 2.656(9) 89_445
OW1 Sr1 2.730(8) 121_655
OW2 Sr2 2.64(3) 89_445
OW3 Sr3 2.681(11) 129_655
OW3 Sr3 2.681(11) 97_665
OW3 Sr3 2.681(11) 53_554
OW3 Sr3 2.681(11) 149_565
OW3 Sr3 2.681(11) 33_554
OW4 Sr3 2.58(2) 33_554
OW4 Sr3 2.58(2) 53_554
OW18 OW19 1.78(17) .
